data_4323682
loop_
_publ_author_name
'Katja Heinze'
'Gottfried Huttner'
'Laszlo Zsolnai'
'Peter Schober'

_publ_section_title
;
 Complexes of Cobalt(II) Chloride with the Tripodal Trisphosphane triphos:
 Solution Dynamics, Spin-Crossover, Reactivity, and Redox Activity
;
_journal_name_full 'Inorganic Chemistry'
_journal_page_first 5457
_journal_page_last 5469
_journal_paper_doi 10.1021/ic9705352
_journal_volume 36
_journal_year 1997
_chemical_formula_sum 'C96 H86 Cl8 Co4 O3.5 P6'
_chemical_formula_weight 2000.78
_chemical_name_common 'compound 1*(CoCl3thf)2'
_chemical_name_systematic
;
       
 ?
       
;
_space_group_IT_number 2
_symmetry_cell_setting triclinic
_symmetry_space_group_name_Hall '-P 1'
_symmetry_space_group_name_H-M 'P -1'
_atom_sites_solution_hydrogens geom
_atom_sites_solution_primary direct
_atom_sites_solution_secondary difmap
_audit_creation_method SHELXL
_cell_angle_alpha 105.180(10)
_cell_angle_beta 98.340(10)
_cell_angle_gamma 105.930(10)
_cell_formula_units_Z 1
_cell_length_a 13.0590(10)
_cell_length_b 13.7960(10)
_cell_length_c 14.5260(10)
_cell_measurement_temperature 200(2)
_cell_volume 2361.5(4)
_computing_structure_refinement 'SHELXL-93 (Sheldrick, 1993)'
_computing_structure_solution 'SHELXS-86 (Sheldrick, 1990)'
_diffrn_ambient_temperature 200
_diffrn_radiation_monochromator graphite
_diffrn_radiation_source 'fine-focus sealed tube'
_diffrn_radiation_type MoK\a
_diffrn_radiation_wavelength 0.71073
_diffrn_reflns_av_R_equivalents 0.0281
_diffrn_reflns_av_sigmaI/netI 0.0350
_diffrn_reflns_limit_h_max 16
_diffrn_reflns_limit_h_min -14
_diffrn_reflns_limit_k_max 16
_diffrn_reflns_limit_k_min -16
_diffrn_reflns_limit_l_max 18
_diffrn_reflns_limit_l_min -18
_diffrn_reflns_number 10621
_diffrn_reflns_theta_max 27.00
_diffrn_reflns_theta_min 2.35
_exptl_absorpt_coefficient_mu 1.067
_exptl_crystal_density_diffrn 1.407
_exptl_crystal_F_000 1024
_exptl_crystal_size_max 0.40
_exptl_crystal_size_mid 0.40
_exptl_crystal_size_min 0.30
_refine_diff_density_max 1.074
_refine_diff_density_min -1.016
_refine_diff_density_rms 0.096
_refine_ls_extinction_method none
_refine_ls_goodness_of_fit_all 1.050
_refine_ls_goodness_of_fit_obs 1.004
_refine_ls_matrix_type full
_refine_ls_number_parameters 749
_refine_ls_number_reflns 10161
_refine_ls_number_restraints 0
_refine_ls_restrained_S_all 1.050
_refine_ls_restrained_S_obs 1.004
_refine_ls_R_factor_all 0.0648
_refine_ls_R_factor_obs 0.0466
_refine_ls_shift/esd_max 0.173
_refine_ls_shift/esd_mean 0.006
_refine_ls_structure_factor_coef Fsqd
_refine_ls_weighting_details 'w=1/[\s^2^(Fo^2^)+(0.0596P)^2^+5.7132P] where P=(Fo^2^+2Fc^2^)/3'
_refine_ls_weighting_scheme calc
_refine_ls_wR_factor_all 0.1393
_refine_ls_wR_factor_obs 0.1181
_reflns_number_observed 8128
_reflns_number_total 10161
_reflns_observed_criterion >2sigma(I)
_cod_data_source_file ic9705352_05.cif
_cod_data_source_block kaki
_cod_depositor_comments
;
The following automatic conversions were performed:

'_refine_ls_weighting_scheme' value 'calc
w=1/[\s^2^(Fo^2^)+(0.0596P)^2^+5.7132P] where P=(Fo^2^+2Fc^2^)/3' was
changed to 'calc'. New tag '_refine_ls_weighting_details' was
created. The value of the new tag was set to
'w=1/[\s^2^(Fo^2^)+(0.0596P)^2^+5.7132P] where P=(Fo^2^+2Fc^2^)/3'.

Automatic conversion script
Id: cif_fix_values 3143 2015-03-26 13:38:13Z robertas 
;
_cod_original_cell_volume 2361.4(3)
_cod_database_code 4323682

loop_
_symmetry_equiv_pos_as_xyz
'x, y, z'
'-x, -y, -z'

loop_
_atom_site_aniso_label
_atom_site_aniso_U_11
_atom_site_aniso_U_22
_atom_site_aniso_U_33
_atom_site_aniso_U_23
_atom_site_aniso_U_13
_atom_site_aniso_U_12
Co1 0.0163(2) 0.0174(2) 0.0214(2) 0.0036(2) 0.0033(2) 0.0030(2)
P1 0.0172(4) 0.0203(4) 0.0239(4) 0.0042(3) 0.0030(3) 0.0036(3)
P2 0.0205(4) 0.0239(4) 0.0239(4) 0.0065(3) 0.0069(3) 0.0047(3)
P3 0.0193(4) 0.0184(4) 0.0234(4) 0.0048(3) 0.0054(3) 0.0040(3)
Cl1 0.0204(4) 0.0195(4) 0.0299(4) 0.0034(3) -0.0008(3) 0.0055(3)
C1 0.021(2) 0.024(2) 0.023(2) 0.0020(14) 0.0016(14) 0.0025(14)
C2 0.027(2) 0.025(2) 0.025(2) 0.0046(14) 0.0076(15) 0.0061(14)
C3 0.023(2) 0.018(2) 0.027(2) 0.0022(13) 0.0051(14) 0.0019(14)
C4 0.025(2) 0.022(2) 0.022(2) 0.0034(13) 0.0030(13) 0.0040(14)
C5 0.035(2) 0.023(2) 0.027(2) -0.002(2) 0.005(2) 0.004(2)
C6 0.029(2) 0.028(2) 0.036(2) 0.007(2) 0.010(2) 0.009(2)
C7 0.040(2) 0.038(2) 0.043(2) 0.014(2) 0.022(2) 0.017(2)
C8 0.032(2) 0.045(2) 0.056(3) 0.027(2) 0.023(2) 0.015(2)
C9 0.023(2) 0.041(2) 0.055(3) 0.024(2) 0.007(2) 0.003(2)
C10 0.025(2) 0.032(2) 0.035(2) 0.013(2) 0.004(2) 0.004(2)
C11 0.021(2) 0.024(2) 0.032(2) 0.0088(14) 0.0087(14) 0.0063(14)
C12 0.024(2) 0.029(2) 0.034(2) 0.009(2) 0.005(2) 0.0089(15)
C13 0.027(2) 0.030(2) 0.058(3) 0.013(2) 0.012(2) 0.013(2)
C14 0.035(2) 0.034(2) 0.062(3) 0.025(2) 0.004(2) 0.015(2)
C15 0.045(2) 0.039(2) 0.044(3) 0.020(2) 0.007(2) 0.011(2)
C16 0.030(2) 0.030(2) 0.035(2) 0.010(2) 0.002(2) 0.006(2)
C17 0.018(2) 0.023(2) 0.034(2) 0.0077(15) 0.0032(14) 0.0003(13)
C18 0.032(2) 0.032(2) 0.033(2) 0.013(2) 0.006(2) 0.004(2)
C19 0.044(2) 0.036(2) 0.049(3) 0.023(2) 0.008(2) 0.010(2)
C20 0.046(3) 0.056(3) 0.045(3) 0.031(2) 0.010(2) 0.013(2)
C21 0.056(3) 0.067(3) 0.026(2) 0.018(2) 0.007(2) 0.021(2)
C22 0.048(3) 0.043(3) 0.031(2) 0.011(2) 0.010(2) 0.013(2)
C23 0.023(2) 0.033(2) 0.029(2) 0.013(2) 0.0090(14) 0.0044(15)
C24 0.031(2) 0.032(2) 0.035(2) 0.008(2) 0.013(2) 0.006(2)
C25 0.030(2) 0.039(2) 0.051(3) 0.009(2) 0.021(2) 0.001(2)
C26 0.021(2) 0.046(3) 0.056(3) 0.005(2) 0.012(2) 0.009(2)
C27 0.031(2) 0.046(3) 0.049(3) 0.012(2) 0.009(2) 0.020(2)
C28 0.027(2) 0.038(2) 0.040(2) 0.014(2) 0.012(2) 0.011(2)
C29 0.022(2) 0.027(2) 0.028(2) 0.0039(14) 0.0084(14) 0.0074(14)
C30 0.027(2) 0.026(2) 0.038(2) 0.008(2) 0.004(2) 0.004(2)
C31 0.029(2) 0.035(2) 0.048(2) 0.022(2) -0.002(2) 0.010(2)
C32 0.028(2) 0.046(3) 0.064(3) 0.031(2) 0.011(2) 0.016(2)
C33 0.042(2) 0.044(2) 0.051(3) 0.021(2) 0.021(2) 0.026(2)
C34 0.035(2) 0.036(2) 0.037(2) 0.016(2) 0.014(2) 0.017(2)
C35 0.022(2) 0.023(2) 0.033(2) 0.0091(14) 0.0087(15) 0.0012(14)
C36 0.031(2) 0.030(2) 0.030(2) 0.006(2) 0.009(2) 0.005(2)
C37 0.046(2) 0.046(3) 0.031(2) 0.006(2) 0.014(2) 0.013(2)
C38 0.045(2) 0.052(3) 0.043(2) 0.022(2) 0.024(2) 0.016(2)
C39 0.036(2) 0.035(2) 0.049(3) 0.022(2) 0.019(2) 0.007(2)
C40 0.028(2) 0.026(2) 0.033(2) 0.010(2) 0.007(2) 0.0070(15)
C41 0.022(2) 0.026(2) 0.027(2) 0.0096(14) 0.0080(14) 0.0084(14)
Co2 0.0362(3) 0.0435(3) 0.0336(3) 0.0182(2) 0.0109(2) 0.0158(3)
Cl2 0.0526(7) 0.0368(6) 0.0415(6) 0.0052(5) -0.0042(5) 0.0012(5)
Cl3 0.0959(11) 0.1178(13) 0.0938(11) 0.0768(11) 0.0558(10) 0.0838(11)
Cl4 0.0427(6) 0.0557(7) 0.0481(7) 0.0076(5) -0.0006(5) -0.0051(5)
O1 0.057(2) 0.067(2) 0.052(2) 0.036(2) 0.030(2) 0.036(2)
C50 0.050(3) 0.046(3) 0.032(2) 0.012(2) 0.003(2) 0.006(2)
C51 0.075(13) 0.085(14) 0.077(13) 0.007(10) 0.048(11) 0.016(10)
C51X 0.049(8) 0.080(11) 0.044(7) 0.020(7) 0.016(6) 0.024(7)
C52 0.065(9) 0.077(11) 0.063(9) 0.008(10) 0.038(7) 0.044(10)
C52X 0.131(19) 0.119(17) 0.051(10) 0.031(12) 0.044(11) 0.090(17)
C53 0.073(4) 0.095(5) 0.078(4) 0.043(4) 0.037(3) 0.058(4)
O2 0.035(4) 0.064(5) 0.100(8) 0.035(6) 0.010(5) 0.036(4)
C60 0.103(13) 0.066(10) 0.110(17) 0.042(12) 0.036(13) 0.016(8)
C61 0.098(10) 0.076(9) 0.075(9) 0.026(7) 0.005(8) 0.070(9)
C62 0.026(9) 0.039(11) 0.100(19) 0.010(12) 0.015(10) 0.006(9)
C63 0.052(8) 0.096(11) 0.124(15) 0.065(11) 0.023(9) 0.036(8)

loop_
_atom_site_label
_atom_site_type_symbol
_atom_site_fract_x
_atom_site_fract_y
_atom_site_fract_z
_atom_site_U_iso_or_equiv
_atom_site_thermal_displace_type
_atom_site_occupancy
_atom_site_calc_flag
_atom_site_refinement_flags
_atom_site_disorder_group
Co1 Co 0.41082(4) 0.38085(3) 0.41734(3) 0.01957(11) Uani 1 d . .
P1 P 0.24269(7) 0.32686(7) 0.32327(6) 0.0218(2) Uani 1 d . .
P2 P 0.47598(7) 0.34566(7) 0.27824(7) 0.0234(2) Uani 1 d . .
P3 P 0.37063(7) 0.21679(7) 0.42919(6) 0.0212(2) Uani 1 d . .
Cl1 Cl 0.42417(6) 0.55672(6) 0.47117(6) 0.0251(2) Uani 1 d . .
C1 C 0.2281(3) 0.2205(3) 0.2102(3) 0.0255(7) Uani 1 d . .
C2 C 0.4180(3) 0.2016(3) 0.2152(3) 0.0262(7) Uani 1 d . .
C3 C 0.2905(3) 0.1155(3) 0.3125(3) 0.0249(7) Uani 1 d . .
C4 C 0.2986(3) 0.1489(3) 0.2193(3) 0.0247(7) Uani 1 d . .
C5 C 0.2481(4) 0.0467(3) 0.1307(3) 0.0320(8) Uani 1 d . .
C6 C 0.1383(3) 0.3274(3) 0.4772(3) 0.0311(8) Uani 1 d . .
C7 C 0.0543(4) 0.2930(3) 0.5219(3) 0.0377(9) Uani 1 d . .
C8 C -0.0368(3) 0.2072(4) 0.4692(4) 0.0400(10) Uani 1 d . .
C9 C -0.0453(3) 0.1561(4) 0.3720(4) 0.0398(10) Uani 1 d . .
C10 C 0.0382(3) 0.1892(3) 0.3266(3) 0.0316(8) Uani 1 d . .
C11 C 0.1314(3) 0.2754(3) 0.3795(3) 0.0256(7) Uani 1 d . .
C12 C 0.1768(3) 0.5050(3) 0.3538(3) 0.0294(8) Uani 1 d . .
C13 C 0.1355(3) 0.5781(3) 0.3265(4) 0.0376(9) Uani 1 d . .
C14 C 0.1111(4) 0.5738(4) 0.2293(4) 0.0419(10) Uani 1 d . .
C15 C 0.1313(4) 0.4956(4) 0.1596(4) 0.0424(10) Uani 1 d . .
C16 C 0.1736(3) 0.4231(3) 0.1850(3) 0.0333(8) Uani 1 d . .
C17 C 0.1957(3) 0.4259(3) 0.2828(3) 0.0273(7) Uani 1 d . .
C18 C 0.4416(3) 0.5125(3) 0.2226(3) 0.0335(8) Uani 1 d . .
C19 C 0.4159(4) 0.5662(4) 0.1580(4) 0.0424(10) Uani 1 d . .
C20 C 0.3857(4) 0.5143(4) 0.0582(4) 0.0467(11) Uani 1 d . .
C21 C 0.3832(4) 0.4110(4) 0.0232(3) 0.0490(12) Uani 1 d . .
C22 C 0.4116(4) 0.3579(4) 0.0866(3) 0.0410(10) Uani 1 d . .
C23 C 0.4405(3) 0.4086(3) 0.1878(3) 0.0284(8) Uani 1 d . .
C24 C 0.6859(3) 0.4426(3) 0.2520(3) 0.0338(9) Uani 1 d . .
C25 C 0.7992(3) 0.4651(4) 0.2697(4) 0.0420(10) Uani 1 d . .
C26 C 0.8498(3) 0.4183(4) 0.3261(4) 0.0438(11) Uani 1 d . .
C27 C 0.7887(4) 0.3495(4) 0.3660(4) 0.0409(10) Uani 1 d . .
C28 C 0.6767(3) 0.3266(3) 0.3502(3) 0.0340(9) Uani 1 d . .
C29 C 0.6237(3) 0.3729(3) 0.2923(3) 0.0265(7) Uani 1 d . .
C30 C 0.5459(3) 0.2185(3) 0.5658(3) 0.0319(8) Uani 1 d . .
C31 C 0.6335(3) 0.1882(3) 0.5989(3) 0.0368(9) Uani 1 d . .
C32 C 0.6630(3) 0.1120(4) 0.5346(4) 0.0423(10) Uani 1 d . .
C33 C 0.6039(4) 0.0662(4) 0.4387(4) 0.0407(10) Uani 1 d . .
C34 C 0.5161(3) 0.0970(3) 0.4050(3) 0.0331(8) Uani 1 d . .
C35 C 0.4861(3) 0.1731(3) 0.4681(3) 0.0271(7) Uani 1 d . .
C36 C 0.3192(3) 0.2758(3) 0.6097(3) 0.0318(8) Uani 1 d . .
C37 C 0.2665(4) 0.2614(4) 0.6835(3) 0.0419(10) Uani 1 d . .
C38 C 0.1827(4) 0.1673(4) 0.6673(4) 0.0435(10) Uani 1 d . .
C39 C 0.1532(4) 0.0887(3) 0.5777(3) 0.0385(9) Uani 1 d . .
C40 C 0.2074(3) 0.1013(3) 0.5041(3) 0.0288(8) Uani 1 d . .
C41 C 0.2921(3) 0.1956(3) 0.5202(3) 0.0245(7) Uani 1 d . .
Co2 Co 0.01505(5) 0.20273(5) -0.13478(4) 0.03568(15) Uani 1 d . .
Cl2 Cl -0.10577(10) 0.14631(9) -0.27978(8) 0.0497(3) Uani 1 d . .
Cl3 Cl 0.08994(15) 0.0829(2) -0.10453(13) 0.0795(5) Uani 1 d . .
Cl4 Cl 0.12525(10) 0.36852(10) -0.10574(9) 0.0564(3) Uani 1 d . .
O1 O -0.0798(3) 0.2148(3) -0.0354(2) 0.0501(8) Uani 1 d . .
C50 C -0.0668(4) 0.1886(4) 0.0540(3) 0.0460(11) Uani 1 d . .
C51 C -0.1697(17) 0.2024(16) 0.0928(16) 0.082(6) Uani 0.50 d P 1
C51X C -0.1232(12) 0.2446(14) 0.1179(11) 0.057(4) Uani 0.50 d P 2
C52 C -0.2177(17) 0.2383(14) 0.0416(16) 0.064(5) Uani 0.50 d P 1
C52X C -0.1951(22) 0.2927(17) 0.0534(16) 0.086(7) Uani 0.50 d P 2
C53 C -0.1515(6) 0.2775(6) -0.0339(5) 0.070(2) Uani 1 d . .
O2 O 0.4833(7) -0.0291(8) 0.1499(9) 0.061(3) Uani 0.50 d P 1
C60 C 0.4851(18) -0.1293(16) 0.1502(17) 0.092(6) Uani 0.50 d P 1
C61 C 0.5951(14) -0.1346(13) 0.1666(11) 0.076(4) Uani 0.50 d P 1
C62 C 0.6648(16) -0.0047(19) 0.1700(20) 0.059(6) Uani 0.25 d P 2
C62X C 0.6222(18) -0.0655(18) 0.0950(17) 0.054(5) Uiso 0.25 d P 3
C63 C 0.5824(12) 0.0188(14) 0.1237(16) 0.082(5) Uani 0.50 d P 1
O3 O 0.6477(24) -0.0648(27) 0.1579(23) 0.107(9) Uiso 0.25 d P 4
C70 C 0.5387(31) -0.1680(26) 0.1146(26) 0.082(8) Uiso 0.25 d P 4
C71 C 0.4814(22) -0.1317(23) 0.1819(18) 0.035(5) Uiso 0.25 d P 4
C72 C 0.5045(20) -0.0244(20) 0.1824(16) 0.032(5) Uiso 0.25 d P 4
C73 C 0.6032(21) 0.0226(18) 0.1621(15) 0.034(5) Uiso 0.25 d P 4
H1A H 0.1570(36) 0.1798(33) 0.1888(30) 0.030(8) Uiso 1 d . .
H1B H 0.2453(34) 0.2550(33) 0.1615(31) 0.030(8) Uiso 1 d . .
H2A H 0.4651(33) 0.1688(31) 0.2463(29) 0.025(7) Uiso 1 d . .
H2B H 0.4189(32) 0.1895(31) 0.1527(31) 0.025(7) Uiso 1 d . .
H3A H 0.2168(34) 0.0958(30) 0.3166(29) 0.024(7) Uiso 1 d . .
H3B H 0.3070(32) 0.0571(33) 0.3076(29) 0.024(7) Uiso 1 d . .
H5A H 0.2889(38) 0.0047(37) 0.1311(33) 0.037(12) Uiso 1 d . .
H5B H 0.2409(38) 0.0651(36) 0.0709(36) 0.041(12) Uiso 1 d . .
H5C H 0.1703(39) 0.0027(36) 0.1324(33) 0.040(12) Uiso 1 d . .
H6 H 0.1981(37) 0.3806(35) 0.5124(32) 0.033(11) Uiso 1 d . .
H7 H 0.0636(41) 0.3288(40) 0.5880(38) 0.049(14) Uiso 1 d . .
H8 H -0.0902(42) 0.1823(40) 0.5048(37) 0.052(14) Uiso 1 d . .
H9 H -0.1058(45) 0.1013(43) 0.3347(39) 0.057(15) Uiso 1 d . .
H10 H 0.0304(38) 0.1527(37) 0.2602(36) 0.043(13) Uiso 1 d . .
H12 H 0.1920(33) 0.5067(32) 0.4152(32) 0.025(10) Uiso 1 d . .
H13 H 0.1250(38) 0.6268(37) 0.3694(34) 0.039(13) Uiso 1 d . .
H14 H 0.0828(36) 0.6238(35) 0.2127(32) 0.037(12) Uiso 1 d . .
H15 H 0.1161(42) 0.4935(40) 0.0934(39) 0.053(14) Uiso 1 d . .
H16 H 0.1874(35) 0.3718(35) 0.1387(33) 0.033(11) Uiso 1 d . .
H18 H 0.4563(36) 0.5473(35) 0.2954(34) 0.039(12) Uiso 1 d . .
H19 H 0.4176(41) 0.6326(42) 0.1836(36) 0.048(14) Uiso 1 d . .
H20 H 0.3642(44) 0.5515(42) 0.0118(40) 0.061(16) Uiso 1 d . .
H21 H 0.3600(45) 0.3725(43) -0.0452(43) 0.062(16) Uiso 1 d . .
H22 H 0.4024(43) 0.2830(43) 0.0583(38) 0.056(15) Uiso 1 d . .
H24 H 0.6515(37) 0.4783(36) 0.2108(34) 0.039(12) Uiso 1 d . .
H25 H 0.8399(37) 0.5148(36) 0.2423(33) 0.039(12) Uiso 1 d . .
H26 H 0.9242(50) 0.4336(46) 0.3383(42) 0.070(17) Uiso 1 d . .
H27 H 0.8187(36) 0.3224(34) 0.4025(32) 0.031(11) Uiso 1 d . .
H28 H 0.6362(37) 0.2841(35) 0.3807(32) 0.036(12) Uiso 1 d . .
H30 H 0.5276(32) 0.2678(32) 0.6081(30) 0.024(10) Uiso 1 d . .
H31 H 0.6763(37) 0.2224(35) 0.6729(34) 0.040(12) Uiso 1 d . .
H32 H 0.7279(38) 0.0963(35) 0.5590(33) 0.039(12) Uiso 1 d . .
H33 H 0.6262(42) 0.0148(41) 0.3961(38) 0.054(15) Uiso 1 d . .
H34 H 0.4781(35) 0.0632(33) 0.3351(33) 0.032(11) Uiso 1 d . .
H36 H 0.3702(37) 0.3415(36) 0.6172(32) 0.035(11) Uiso 1 d . .
H37 H 0.2882(39) 0.3205(39) 0.7432(37) 0.045(13) Uiso 1 d . .
H38 H 0.1451(39) 0.1589(37) 0.7171(35) 0.043(13) Uiso 1 d . .
H39 H 0.0942(41) 0.0244(39) 0.5645(35) 0.048(14) Uiso 1 d . .
H40 H 0.1872(34) 0.0476(33) 0.4443(31) 0.029(11) Uiso 1 d . .
H50A H 0.0005(51) 0.2190(48) 0.0888(44) 0.067(9) Uiso 1 d . .
H50B H -0.0770(48) 0.1130(50) 0.0364(42) 0.067(9) Uiso 1 d . .
H53A H -0.2069(50) 0.2564(47) -0.0965(46) 0.067(9) Uiso 1 d . .
H53B H -0.1124(49) 0.3470(50) -0.0371(44) 0.067(9) Uiso 1 d . .

loop_
_atom_type_symbol
_atom_type_description
_atom_type_scat_dispersion_real
_atom_type_scat_dispersion_imag
_atom_type_scat_source
C C 0.0033 0.0016 'International Tables Vol C Tables 4.2.6.8 and 6.1.1.4'
H H 0.0000 0.0000 'International Tables Vol C Tables 4.2.6.8 and 6.1.1.4'
O O 0.0106 0.0060 'International Tables Vol C Tables 4.2.6.8 and 6.1.1.4'
Cl Cl 0.1484 0.1585 'International Tables Vol C Tables 4.2.6.8 and 6.1.1.4'
Co Co 0.3494 0.9721 'International Tables Vol C Tables 4.2.6.8 and 6.1.1.4'
P P 0.1023 0.0942 'International Tables Vol C Tables 4.2.6.8 and 6.1.1.4'

loop_
_geom_angle_atom_site_label_1
_geom_angle_atom_site_label_2
_geom_angle_atom_site_label_3
_geom_angle
_geom_angle_site_symmetry_1
_geom_angle_site_symmetry_3
_geom_angle_publ_flag
P1 Co1 P3 86.47(4) . . ?
P1 Co1 Cl1 173.53(4) . 2_666 ?
P3 Co1 Cl1 93.90(4) . 2_666 ?
P1 Co1 P2 88.95(4) . . ?
P3 Co1 P2 96.58(4) . . ?
Cl1 Co1 P2 97.41(4) 2_666 . ?
P1 Co1 Cl1 95.14(4) . . ?
P3 Co1 Cl1 153.19(4) . . ?
Cl1 Co1 Cl1 81.63(4) 2_666 . ?
P2 Co1 Cl1 110.19(4) . . ?
C11 P1 C17 100.0(2) . . ?
C11 P1 C1 106.5(2) . . ?
C17 P1 C1 105.4(2) . . ?
C11 P1 Co1 115.50(12) . . ?
C17 P1 Co1 117.72(11) . . ?
C1 P1 Co1 110.43(12) . . ?
C23 P2 C29 103.6(2) . . ?
C23 P2 C2 106.0(2) . . ?
C29 P2 C2 103.6(2) . . ?
C23 P2 Co1 116.87(13) . . ?
C29 P2 Co1 118.15(12) . . ?
C2 P2 Co1 107.36(12) . . ?
C41 P3 C3 106.2(2) . . ?
C41 P3 C35 100.8(2) . . ?
C3 P3 C35 105.3(2) . . ?
C41 P3 Co1 114.22(12) . . ?
C3 P3 Co1 111.79(13) . . ?
C35 P3 Co1 117.29(11) . . ?
Co1 Cl1 Co1 98.37(4) 2_666 . ?
C4 C1 P1 115.6(2) . . ?
C4 C1 H1A 109.0(26) . . ?
P1 C1 H1A 108.2(26) . . ?
C4 C1 H1B 110.5(25) . . ?
P1 C1 H1B 106.4(24) . . ?
H1A C1 H1B 106.6(36) . . ?
C4 C2 P2 115.5(2) . . ?
C4 C2 H2A 108.5(23) . . ?
P2 C2 H2A 106.7(23) . . ?
C4 C2 H2B 106.9(26) . . ?
P2 C2 H2B 108.6(26) . . ?
H2A C2 H2B 110.6(34) . . ?
C4 C3 P3 116.0(2) . . ?
C4 C3 H3A 108.9(24) . . ?
P3 C3 H3A 107.2(24) . . ?
C4 C3 H3B 111.2(26) . . ?
P3 C3 H3B 109.2(26) . . ?
H3A C3 H3B 103.6(34) . . ?
C1 C4 C5 107.0(3) . . ?
C1 C4 C2 111.8(3) . . ?
C5 C4 C2 107.9(3) . . ?
C1 C4 C3 109.9(3) . . ?
C5 C4 C3 106.9(3) . . ?
C2 C4 C3 113.0(3) . . ?
C4 C5 H5A 109.9(29) . . ?
C4 C5 H5B 109.5(28) . . ?
H5A C5 H5B 111.9(40) . . ?
C4 C5 H5C 112.3(25) . . ?
H5A C5 H5C 106.2(38) . . ?
H5B C5 H5C 107.0(37) . . ?
C11 C6 C7 120.5(4) . . ?
C11 C6 H6 120.0(28) . . ?
C7 C6 H6 119.3(28) . . ?
C8 C7 C6 119.9(4) . . ?
C8 C7 H7 122.6(31) . . ?
C6 C7 H7 117.5(32) . . ?
C7 C8 C9 120.1(4) . . ?
C7 C8 H8 117.0(30) . . ?
C9 C8 H8 122.8(31) . . ?
C8 C9 C10 120.6(4) . . ?
C8 C9 H9 121.9(34) . . ?
C10 C9 H9 117.5(34) . . ?
C9 C10 C11 119.9(4) . . ?
C9 C10 H10 118.9(29) . . ?
C11 C10 H10 121.2(29) . . ?
C6 C11 C10 119.0(3) . . ?
C6 C11 P1 118.6(3) . . ?
C10 C11 P1 122.3(3) . . ?
C13 C12 C17 119.9(4) . . ?
C13 C12 H12 121.8(27) . . ?
C17 C12 H12 118.3(27) . . ?
C12 C13 C14 121.2(4) . . ?
C12 C13 H13 120.2(32) . . ?
C14 C13 H13 118.6(32) . . ?
C13 C14 C15 118.4(4) . . ?
C13 C14 H14 119.5(28) . . ?
C15 C14 H14 122.1(28) . . ?
C16 C15 C14 121.6(4) . . ?
C16 C15 H15 119.9(31) . . ?
C14 C15 H15 118.5(31) . . ?
C15 C16 C17 120.0(4) . . ?
C15 C16 H16 121.4(28) . . ?
C17 C16 H16 118.6(27) . . ?
C12 C17 C16 119.0(4) . . ?
C12 C17 P1 117.5(3) . . ?
C16 C17 P1 123.5(3) . . ?
C23 C18 C19 120.8(4) . . ?
C23 C18 H18 118.9(26) . . ?
C19 C18 H18 120.2(26) . . ?
C20 C19 C18 119.8(4) . . ?
C20 C19 H19 122.5(33) . . ?
C18 C19 H19 117.7(33) . . ?
C21 C20 C19 119.7(4) . . ?
C21 C20 H20 120.2(31) . . ?
C19 C20 H20 120.0(31) . . ?
C20 C21 C22 120.9(4) . . ?
C20 C21 H21 121.4(33) . . ?
C22 C21 H21 117.6(34) . . ?
C21 C22 C23 120.1(4) . . ?
C21 C22 H22 117.5(31) . . ?
C23 C22 H22 122.0(31) . . ?
C18 C23 C22 118.6(4) . . ?
C18 C23 P2 117.5(3) . . ?
C22 C23 P2 123.9(3) . . ?
C29 C24 C25 120.0(4) . . ?
C29 C24 H24 121.5(26) . . ?
C25 C24 H24 118.5(26) . . ?
C26 C25 C24 120.5(4) . . ?
C26 C25 H25 121.6(28) . . ?
C24 C25 H25 118.0(28) . . ?
C27 C26 C25 119.7(4) . . ?
C27 C26 H26 119.8(37) . . ?
C25 C26 H26 120.5(37) . . ?
C26 C27 C28 120.9(4) . . ?
C26 C27 H27 120.8(31) . . ?
C28 C27 H27 118.3(31) . . ?
C27 C28 C29 120.2(4) . . ?
C27 C28 H28 120.8(28) . . ?
C29 C28 H28 118.9(28) . . ?
C24 C29 C28 118.8(3) . . ?
C24 C29 P2 122.3(3) . . ?
C28 C29 P2 118.8(3) . . ?
C31 C30 C35 120.8(4) . . ?
C31 C30 H30 119.1(26) . . ?
C35 C30 H30 120.1(26) . . ?
C30 C31 C32 119.9(4) . . ?
C30 C31 H31 119.4(25) . . ?
C32 C31 H31 120.7(25) . . ?
C33 C32 C31 119.6(4) . . ?
C33 C32 H32 122.6(27) . . ?
C31 C32 H32 117.7(27) . . ?
C32 C33 C34 120.6(4) . . ?
C32 C33 H33 117.9(32) . . ?
C34 C33 H33 121.5(32) . . ?
C35 C34 C33 120.4(4) . . ?
C35 C34 H34 122.4(25) . . ?
C33 C34 H34 117.2(25) . . ?
C34 C35 C30 118.6(4) . . ?
C34 C35 P3 122.9(3) . . ?
C30 C35 P3 118.5(3) . . ?
C37 C36 C41 120.9(4) . . ?
C37 C36 H36 120.5(27) . . ?
C41 C36 H36 118.4(27) . . ?
C36 C37 C38 119.8(4) . . ?
C36 C37 H37 116.8(29) . . ?
C38 C37 H37 123.3(29) . . ?
C39 C38 C37 119.5(4) . . ?
C39 C38 H38 121.1(29) . . ?
C37 C38 H38 119.4(29) . . ?
C38 C39 C40 121.2(4) . . ?
C38 C39 H39 120.6(29) . . ?
C40 C39 H39 118.2(29) . . ?
C39 C40 C41 119.5(4) . . ?
C39 C40 H40 120.3(26) . . ?
C41 C40 H40 120.2(26) . . ?
C36 C41 C40 119.1(3) . . ?
C36 C41 P3 118.6(3) . . ?
C40 C41 P3 122.3(3) . . ?
O1 Co2 Cl4 105.13(11) . . ?
O1 Co2 Cl3 102.40(10) . . ?
Cl4 Co2 Cl3 118.40(7) . . ?
O1 Co2 Cl2 103.52(11) . . ?
Cl4 Co2 Cl2 110.53(5) . . ?
Cl3 Co2 Cl2 114.82(7) . . ?
C50 O1 C53 109.6(4) . . ?
C50 O1 Co2 126.7(3) . . ?
C53 O1 Co2 121.9(3) . . ?
O1 C50 C51X 107.5(7) . . ?
O1 C50 C51 103.3(10) . . ?
O1 C50 H50A 111.1(39) . . ?
C51X C50 H50A 100.1(40) . . ?
C51 C50 H50A 124.1(40) . . ?
O1 C50 H50B 107.5(34) . . ?
C51X C50 H50B 125.8(35) . . ?
C51 C50 H50B 105.7(35) . . ?
H50A C50 H50B 104.2(51) . . ?
C52 C51 C50 108.9(16) . . ?
C50 C51X C52X 107.8(12) . . ?
C51 C52 C53 113.3(15) . . ?
C53 C52X C51X 100.5(14) . . ?
O1 C53 C52X 113.0(10) . . ?
O1 C53 C52 98.5(8) . . ?
O1 C53 H53A 114.4(35) . . ?
C52X C53 H53A 114.6(36) . . ?
C52 C53 H53A 105.8(36) . . ?
O1 C53 H53B 109.9(36) . . ?
C52X C53 H53B 108.1(37) . . ?
C52 C53 H53B 133.6(37) . . ?
H53A C53 H53B 95.2(47) . . ?
C60 O2 C63 105.6(12) . . ?
O2 C60 C61 112.4(15) . . ?
C73 O3 C70 102.3(23) . . ?
C71 C70 O3 95.7(26) . . ?
C70 C71 C72 100.6(24) . . ?
C73 C72 C71 117.0(23) . . ?
C72 C73 O3 97.3(21) . . ?

loop_
_geom_bond_atom_site_label_1
_geom_bond_atom_site_label_2
_geom_bond_distance
_geom_bond_site_symmetry_2
_geom_bond_publ_flag
Co1 P1 2.2229(10) . ?
Co1 P3 2.2375(10) . ?
Co1 Cl1 2.2905(10) 2_666 ?
Co1 P2 2.2923(10) . ?
Co1 Cl1 2.2941(9) . ?
P1 C11 1.835(4) . ?
P1 C17 1.835(4) . ?
P1 C1 1.838(4) . ?
P2 C23 1.826(4) . ?
P2 C29 1.831(4) . ?
P2 C2 1.838(4) . ?
P3 C41 1.822(4) . ?
P3 C3 1.834(4) . ?
P3 C35 1.840(4) . ?
Cl1 Co1 2.2905(10) 2_666 ?
C1 C4 1.540(5) . ?
C1 H1A 0.90(4) . ?
C1 H1B 0.97(4) . ?
C2 C4 1.546(5) . ?
C2 H2A 0.98(4) . ?
C2 H2B 0.88(4) . ?
C3 C4 1.548(5) . ?
C3 H3A 0.94(4) . ?
C3 H3B 0.88(4) . ?
C4 C5 1.541(5) . ?
C5 H5A 0.89(5) . ?
C5 H5B 0.96(5) . ?
C5 H5C 1.04(5) . ?
C6 C11 1.389(5) . ?
C6 C7 1.391(5) . ?
C6 H6 0.89(5) . ?
C7 C8 1.375(6) . ?
C7 H7 0.93(5) . ?
C8 C9 1.376(7) . ?
C8 H8 0.97(5) . ?
C9 C10 1.387(6) . ?
C9 H9 0.91(6) . ?
C10 C11 1.393(5) . ?
C10 H10 0.94(5) . ?
C12 C13 1.382(6) . ?
C12 C17 1.396(5) . ?
C12 H12 0.88(4) . ?
C13 C14 1.384(7) . ?
C13 H13 0.85(5) . ?
C14 C15 1.385(7) . ?
C14 H14 0.93(5) . ?
C15 C16 1.370(6) . ?
C15 H15 0.94(5) . ?
C16 C17 1.396(6) . ?
C16 H16 0.92(4) . ?
C18 C23 1.385(6) . ?
C18 C19 1.397(6) . ?
C18 H18 1.00(5) . ?
C19 C20 1.379(7) . ?
C19 H19 0.89(5) . ?
C20 C21 1.371(7) . ?
C20 H20 1.00(5) . ?
C21 C22 1.388(6) . ?
C21 H21 0.95(6) . ?
C22 C23 1.397(6) . ?
C22 H22 0.97(5) . ?
C24 C29 1.390(5) . ?
C24 C25 1.395(6) . ?
C24 H24 1.00(5) . ?
C25 C26 1.371(7) . ?
C25 H25 0.96(5) . ?
C26 C27 1.371(7) . ?
C26 H26 0.91(6) . ?
C27 C28 1.380(6) . ?
C27 H27 0.83(4) . ?
C28 C29 1.395(6) . ?
C28 H28 0.92(5) . ?
C30 C31 1.387(5) . ?
C30 C35 1.401(5) . ?
C30 H30 0.90(4) . ?
C31 C32 1.392(7) . ?
C31 H31 1.05(5) . ?
C32 C33 1.377(7) . ?
C32 H32 0.97(5) . ?
C33 C34 1.395(6) . ?
C33 H33 0.95(5) . ?
C34 C35 1.387(5) . ?
C34 H34 0.99(4) . ?
C36 C37 1.383(6) . ?
C36 C41 1.393(5) . ?
C36 H36 0.93(5) . ?
C37 C38 1.388(7) . ?
C37 H37 0.96(5) . ?
C38 C39 1.380(7) . ?
C38 H38 0.94(5) . ?
C39 C40 1.387(6) . ?
C39 H39 0.95(5) . ?
C40 C41 1.394(5) . ?
C40 H40 0.93(4) . ?
Co2 O1 2.038(3) . ?
Co2 Cl4 2.2343(14) . ?
Co2 Cl3 2.2424(14) . ?
Co2 Cl2 2.2438(13) . ?
O1 C50 1.436(5) . ?
O1 C53 1.436(6) . ?
C50 C51X 1.46(2) . ?
C50 C51 1.57(2) . ?
C50 H50A 0.87(6) . ?
C50 H50B 0.97(6) . ?
C51 C52 1.19(3) . ?
C51X C52X 1.62(3) . ?
C52 C53 1.60(2) . ?
C52X C53 1.45(2) . ?
C53 H53A 0.99(6) . ?
C53 H53B 0.97(6) . ?
O2 C60 1.39(2) . ?
O2 C63 1.44(2) . ?
C60 C61 1.45(3) . ?
O3 C73 1.47(4) . ?
O3 C70 1.61(4) . ?
C70 C71 1.39(4) . ?
C71 C72 1.43(4) . ?
C72 C73 1.39(4) . ?

loop_
_geom_torsion_atom_site_label_1
_geom_torsion_atom_site_label_2
_geom_torsion_atom_site_label_3
_geom_torsion_atom_site_label_4
_geom_torsion
_geom_torsion_site_symmetry_1
_geom_torsion_site_symmetry_2
_geom_torsion_site_symmetry_3
_geom_torsion_site_symmetry_4
_geom_torsion_publ_flag
P3 Co1 P1 C11 57.05(13) . . . . ?
Cl1 Co1 P1 C11 -36.4(4) 2_666 . . . ?
P2 Co1 P1 C11 153.70(13) . . . . ?
Cl1 Co1 P1 C11 -96.12(13) . . . . ?
P3 Co1 P1 C17 174.99(14) . . . . ?
Cl1 Co1 P1 C17 81.5(4) 2_666 . . . ?
P2 Co1 P1 C17 -88.35(14) . . . . ?
Cl1 Co1 P1 C17 21.83(14) . . . . ?
P3 Co1 P1 C1 -63.90(14) . . . . ?
Cl1 Co1 P1 C1 -157.3(3) 2_666 . . . ?
P2 Co1 P1 C1 32.76(14) . . . . ?
Cl1 Co1 P1 C1 142.94(14) . . . . ?
P1 Co1 P2 C23 54.47(14) . . . . ?
P3 Co1 P2 C23 140.80(14) . . . . ?
Cl1 Co1 P2 C23 -124.39(14) 2_666 . . . ?
Cl1 Co1 P2 C23 -40.62(14) . . . . ?
P1 Co1 P2 C29 179.19(14) . . . . ?
P3 Co1 P2 C29 -94.48(14) . . . . ?
Cl1 Co1 P2 C29 0.33(14) 2_666 . . . ?
Cl1 Co1 P2 C29 84.10(14) . . . . ?
P1 Co1 P2 C2 -64.34(14) . . . . ?
P3 Co1 P2 C2 21.99(14) . . . . ?
Cl1 Co1 P2 C2 116.81(14) 2_666 . . . ?
Cl1 Co1 P2 C2 -159.43(13) . . . . ?
P1 Co1 P3 C41 -81.47(13) . . . . ?
Cl1 Co1 P3 C41 92.06(13) 2_666 . . . ?
P2 Co1 P3 C41 -170.01(13) . . . . ?
Cl1 Co1 P3 C41 12.9(2) . . . . ?
P1 Co1 P3 C3 39.20(13) . . . . ?
Cl1 Co1 P3 C3 -147.28(13) 2_666 . . . ?
P2 Co1 P3 C3 -49.34(14) . . . . ?
Cl1 Co1 P3 C3 133.61(14) . . . . ?
P1 Co1 P3 C35 161.00(14) . . . . ?
Cl1 Co1 P3 C35 -25.48(14) 2_666 . . . ?
P2 Co1 P3 C35 72.46(14) . . . . ?
Cl1 Co1 P3 C35 -104.6(2) . . . . ?
P1 Co1 Cl1 Co1 174.36(4) . . . 2_666 ?
P3 Co1 Cl1 Co1 82.01(8) . . . 2_666 ?
Cl1 Co1 Cl1 Co1 0.0 2_666 . . 2_666 ?
P2 Co1 Cl1 Co1 -94.87(4) . . . 2_666 ?
C11 P1 C1 C4 -95.7(3) . . . . ?
C17 P1 C1 C4 158.6(3) . . . . ?
Co1 P1 C1 C4 30.5(3) . . . . ?
C23 P2 C2 C4 -88.4(3) . . . . ?
C29 P2 C2 C4 163.0(3) . . . . ?
Co1 P2 C2 C4 37.2(3) . . . . ?
C41 P3 C3 C4 146.7(3) . . . . ?
C35 P3 C3 C4 -107.0(3) . . . . ?
Co1 P3 C3 C4 21.5(3) . . . . ?
P1 C1 C4 C5 161.7(3) . . . . ?
P1 C1 C4 C2 -80.4(3) . . . . ?
P1 C1 C4 C3 46.0(4) . . . . ?
P2 C2 C4 C1 38.2(4) . . . . ?
P2 C2 C4 C5 155.6(3) . . . . ?
P2 C2 C4 C3 -86.4(3) . . . . ?
P3 C3 C4 C1 -77.0(3) . . . . ?
P3 C3 C4 C5 167.2(3) . . . . ?
P3 C3 C4 C2 48.7(4) . . . . ?
C11 C6 C7 C8 -0.4(6) . . . . ?
C6 C7 C8 C9 -0.6(7) . . . . ?
C7 C8 C9 C10 1.0(7) . . . . ?
C8 C9 C10 C11 -0.4(6) . . . . ?
C7 C6 C11 C10 1.0(6) . . . . ?
C7 C6 C11 P1 178.1(3) . . . . ?
C9 C10 C11 C6 -0.6(6) . . . . ?
C9 C10 C11 P1 -177.6(3) . . . . ?
C17 P1 C11 C6 -86.7(3) . . . . ?
C1 P1 C11 C6 163.8(3) . . . . ?
Co1 P1 C11 C6 40.8(3) . . . . ?
C17 P1 C11 C10 90.3(3) . . . . ?
C1 P1 C11 C10 -19.2(4) . . . . ?
Co1 P1 C11 C10 -142.3(3) . . . . ?
C17 C12 C13 C14 0.8(6) . . . . ?
C12 C13 C14 C15 -1.5(6) . . . . ?
C13 C14 C15 C16 0.6(7) . . . . ?
C14 C15 C16 C17 1.0(7) . . . . ?
C13 C12 C17 C16 0.8(5) . . . . ?
C13 C12 C17 P1 -176.4(3) . . . . ?
C15 C16 C17 C12 -1.7(6) . . . . ?
C15 C16 C17 P1 175.4(3) . . . . ?
C11 P1 C17 C12 56.8(3) . . . . ?
C1 P1 C17 C12 167.2(3) . . . . ?
Co1 P1 C17 C12 -69.1(3) . . . . ?
C11 P1 C17 C16 -120.3(3) . . . . ?
C1 P1 C17 C16 -9.9(4) . . . . ?
Co1 P1 C17 C16 113.8(3) . . . . ?
C23 C18 C19 C20 2.1(7) . . . . ?
C18 C19 C20 C21 -1.3(7) . . . . ?
C19 C20 C21 C22 -0.6(8) . . . . ?
C20 C21 C22 C23 1.7(7) . . . . ?
C19 C18 C23 C22 -0.9(6) . . . . ?
C19 C18 C23 P2 179.7(3) . . . . ?
C21 C22 C23 C18 -1.0(6) . . . . ?
C21 C22 C23 P2 178.4(4) . . . . ?
C29 P2 C23 C18 -92.2(3) . . . . ?
C2 P2 C23 C18 159.1(3) . . . . ?
Co1 P2 C23 C18 39.6(3) . . . . ?
C29 P2 C23 C22 88.4(4) . . . . ?
C2 P2 C23 C22 -20.3(4) . . . . ?
Co1 P2 C23 C22 -139.8(3) . . . . ?
C29 C24 C25 C26 0.5(6) . . . . ?
C24 C25 C26 C27 -0.4(7) . . . . ?
C25 C26 C27 C28 -0.1(7) . . . . ?
C26 C27 C28 C29 0.6(7) . . . . ?
C25 C24 C29 C28 0.0(6) . . . . ?
C25 C24 C29 P2 176.3(3) . . . . ?
C27 C28 C29 C24 -0.5(6) . . . . ?
C27 C28 C29 P2 -177.0(3) . . . . ?
C23 P2 C29 C24 9.8(4) . . . . ?
C2 P2 C29 C24 120.2(3) . . . . ?
Co1 P2 C29 C24 -121.3(3) . . . . ?
C23 P2 C29 C28 -173.9(3) . . . . ?
C2 P2 C29 C28 -63.5(3) . . . . ?
Co1 P2 C29 C28 55.0(3) . . . . ?
C35 C30 C31 C32 0.2(6) . . . . ?
C30 C31 C32 C33 -0.9(6) . . . . ?
C31 C32 C33 C34 1.3(7) . . . . ?
C32 C33 C34 C35 -1.0(6) . . . . ?
C33 C34 C35 C30 0.3(6) . . . . ?
C33 C34 C35 P3 -179.5(3) . . . . ?
C31 C30 C35 C34 0.1(6) . . . . ?
C31 C30 C35 P3 179.9(3) . . . . ?
C41 P3 C35 C34 126.3(3) . . . . ?
C3 P3 C35 C34 16.0(4) . . . . ?
Co1 P3 C35 C34 -109.1(3) . . . . ?
C41 P3 C35 C30 -53.5(3) . . . . ?
C3 P3 C35 C30 -163.8(3) . . . . ?
Co1 P3 C35 C30 71.1(3) . . . . ?
C41 C36 C37 C38 -2.2(7) . . . . ?
C36 C37 C38 C39 0.2(7) . . . . ?
C37 C38 C39 C40 1.4(7) . . . . ?
C38 C39 C40 C41 -1.0(6) . . . . ?
C37 C36 C41 C40 2.6(6) . . . . ?
C37 C36 C41 P3 -176.2(3) . . . . ?
C39 C40 C41 C36 -0.9(6) . . . . ?
C39 C40 C41 P3 177.8(3) . . . . ?
C3 P3 C41 C36 -164.5(3) . . . . ?
C35 P3 C41 C36 85.9(3) . . . . ?
Co1 P3 C41 C36 -40.8(3) . . . . ?
C3 P3 C41 C40 16.8(4) . . . . ?
C35 P3 C41 C40 -92.9(3) . . . . ?
Co1 P3 C41 C40 140.5(3) . . . . ?
Cl4 Co2 O1 C50 -102.0(4) . . . . ?
Cl3 Co2 O1 C50 22.3(4) . . . . ?
Cl2 Co2 O1 C50 142.0(4) . . . . ?
Cl4 Co2 O1 C53 61.1(5) . . . . ?
Cl3 Co2 O1 C53 -174.6(5) . . . . ?
Cl2 Co2 O1 C53 -54.9(5) . . . . ?
C53 O1 C50 C51X -5.4(9) . . . . ?
Co2 O1 C50 C51X 159.4(7) . . . . ?
C53 O1 C50 C51 21.1(9) . . . . ?
Co2 O1 C50 C51 -174.2(7) . . . . ?
O1 C50 C51 C52 -6.2(18) . . . . ?
C51X C50 C51 C52 96.6(37) . . . . ?
O1 C50 C51X C52X 10.8(15) . . . . ?
C51 C50 C51X C52X -73.6(30) . . . . ?
C50 C51 C52 C53 -9.8(22) . . . . ?
C50 C51X C52X C53 -11.8(19) . . . . ?
C50 O1 C53 C52X -2.9(13) . . . . ?
Co2 O1 C53 C52X -168.6(12) . . . . ?
C50 O1 C53 C52 -24.7(9) . . . . ?
Co2 O1 C53 C52 169.6(8) . . . . ?
C51X C52X C53 O1 8.9(18) . . . . ?
C51X C52X C53 C52 67.5(32) . . . . ?
C51 C52 C53 O1 22.0(19) . . . . ?
C51 C52 C53 C52X -105.4(47) . . . . ?
C63 O2 C60 C61 24.5(22) . . . . ?
C73 O3 C70 C71 -51.2(28) . . . . ?
O3 C70 C71 C72 44.3(27) . . . . ?
C70 C71 C72 C73 -29.0(30) . . . . ?
C71 C72 C73 O3 -5.5(26) . . . . ?
C70 O3 C73 C72 32.8(25) . . . . ?
